data_2202774
loop_
_publ_author_name
'Nagarajan Vembu'
'Maruthai Nallu'
'Jered Garrison'
'Wiley J. Youngs'

_publ_section_title
;
 2,4-Dichlorophenyl 4-toluenesulfonate: supramolecular aggregation
 through C---H&#x00B7;&#x00B7;&#x00B7;O,
 C---H&#x00B7;&#x00B7;&#x00B7;Cl, C---H&#x00B7;&#x00B7;&#x00B7;\p and
 \p&#x00B7;&#x00B7;&#x00B7;\p interactions
;
_journal_issue 7
_journal_name_full 'Acta Crystallographica Section E'
_journal_page_first o939
_journal_page_last o941
_journal_paper_doi 10.1107/S160053680301208X
_journal_volume 59
_journal_year 2003
_chemical_formula_moiety 'C13 H10 Cl2 O3 S'
_chemical_formula_sum 'C13 H10 Cl2 O3 S'
_chemical_formula_weight 317.17
_chemical_melting_point 374.0(10)
_chemical_name_common '2,4-dichlorophenyl p-toluenesulfonate'
_chemical_name_systematic
;
2,4-dichlorophenyl 4-toluenesulfonate
;
_space_group_IT_number 2
_symmetry_cell_setting triclinic
_symmetry_space_group_name_Hall '-P 1'
_symmetry_space_group_name_H-M 'P -1'
_atom_sites_solution_hydrogens geom
_atom_sites_solution_primary direct
_atom_sites_solution_secondary difmap
_audit_creation_method SHELXL-97
_cell_angle_alpha 99.079(2)
_cell_angle_beta 96.119(2)
_cell_angle_gamma 103.134(2)
_cell_formula_units_Z 2
_cell_length_a 7.7314(11)
_cell_length_b 8.3724(11)
_cell_length_c 10.7055(15)
_cell_measurement_reflns_used 7298
_cell_measurement_temperature 100(2)
_cell_measurement_theta_max 28.38
_cell_measurement_theta_min 2.54
_cell_volume 659.04(16)
_computing_cell_refinement SMART
_computing_data_collection 'SMART (Bruker, 1998)'
_computing_data_reduction 'SAINT (Bruker, 1998)'
_computing_molecular_graphics SHELXTL
_computing_publication_material SHELXTL
_computing_structure_refinement SHELXTL
_computing_structure_solution 'SHELXTL (Sheldrick, 1998)'
_diffrn_ambient_temperature 100(2)
_diffrn_measured_fraction_theta_full 0.997
_diffrn_measured_fraction_theta_max 0.926
_diffrn_measurement_device_type 'CCD area detector'
_diffrn_measurement_method '\f and \w scans'
_diffrn_radiation_monochromator graphite
_diffrn_radiation_source 'fine-focus sealed tube'
_diffrn_radiation_type MoK\a
_diffrn_radiation_wavelength 0.71073
_diffrn_reflns_av_R_equivalents 0.0153
_diffrn_reflns_av_sigmaI/netI 0.0169
_diffrn_reflns_limit_h_max 9
_diffrn_reflns_limit_h_min -10
_diffrn_reflns_limit_k_max 10
_diffrn_reflns_limit_k_min -11
_diffrn_reflns_limit_l_max 14
_diffrn_reflns_limit_l_min -14
_diffrn_reflns_number 8295
_diffrn_reflns_theta_full 25.00
_diffrn_reflns_theta_max 28.38
_diffrn_reflns_theta_min 1.95
_diffrn_standards_decay_% 0
_exptl_absorpt_coefficient_mu 0.650
_exptl_absorpt_correction_T_max 0.7811
_exptl_absorpt_correction_T_min 0.7164
_exptl_absorpt_correction_type multi-scan
_exptl_absorpt_process_details '(SADABS; Sheldrick, 1996)'
_exptl_crystal_colour colorless
_exptl_crystal_density_diffrn 1.598
_exptl_crystal_density_method 'not measured'
_exptl_crystal_description block
_exptl_crystal_F_000 324
_exptl_crystal_size_max 0.55
_exptl_crystal_size_mid 0.50
_exptl_crystal_size_min 0.40
_refine_diff_density_max 0.394
_refine_diff_density_min -0.322
_refine_ls_extinction_method none
_refine_ls_goodness_of_fit_ref 1.076
_refine_ls_hydrogen_treatment refall
_refine_ls_matrix_type full
_refine_ls_number_parameters 212
_refine_ls_number_reflns 3074
_refine_ls_number_restraints 0
_refine_ls_restrained_S_all 1.076
_refine_ls_R_factor_all 0.0296
_refine_ls_R_factor_gt 0.0284
_refine_ls_shift/su_max 0.001
_refine_ls_shift/su_mean 0.000
_refine_ls_structure_factor_coef Fsqd
_refine_ls_weighting_details 'calc w = 1/[\s^2^(Fo^2^)+(0.0378P)^2^+0.4025P] where P = (Fo^2^+2Fc^2^)/3'
_refine_ls_weighting_scheme calc
_refine_ls_wR_factor_gt 0.0761
_refine_ls_wR_factor_ref 0.0769
_reflns_number_gt 2954
_reflns_number_total 3074
_reflns_threshold_expression I>2\s(I)
_cod_data_source_file ob6251.cif
_cod_data_source_block I
_cod_depositor_comments
;
The following automatic conversions were performed:
'_symmetry_cell_setting' value 'Triclinic' changed to 'triclinic'
according to '/home/saulius/struct/CIF-dictionaries/cif_core.dic'
dictionary named 'cif_core.dic' version 2.4.1 from 2010-06-29.

Automatic conversion script
Id: cif_fix_enum 1527 2010-12-29 10:47:43Z saulius 

The following automatic conversions were performed:

'_chemical_melting_point' value '373-375' was changed to '374.0(10)'
- the average value was taken and precision was estimated.

Automatic conversion script
Id: cif_fix_values 1646 2011-03-28 12:23:43Z adriana 

The following automatic conversions were performed:

'_chemical_melting_point' value '373-375' was changed to '374.0(10)'
- the average value was taken and precision was
estimated.

'_symmetry_cell_setting' value 'Triclinic' changed to
'triclinic' according to
/home/saulius/struct/CIF-dictionaries/cif_core.dic dictionary named
'cif_core.dic' version 2.4.1 from 2010-06-29.

Automatic conversion script
Id: cif_fix_values 1715 2011-07-08 13:25:40Z adriana 
;
_cod_original_sg_symbol_H-M P-1
_cod_database_code 2202774
_cod_database_fobs_code 2202774

loop_
_symmetry_equiv_pos_as_xyz
'x, y, z'
'-x, -y, -z'

loop_
_atom_site_label
_atom_site_fract_x
_atom_site_fract_y
_atom_site_fract_z
_atom_site_U_iso_or_equiv
_atom_site_adp_type
_atom_site_calc_flag
_atom_site_refinement_flags
_atom_site_occupancy
_atom_site_disorder_assembly
_atom_site_disorder_group
_atom_site_type_symbol
S 0.35514(5) 0.00280(4) 0.23813(3) 0.01748(10) Uani d . 1 . . S
Cl1 0.45681(5) 0.49434(4) 0.31856(3) 0.02440(10) Uani d . 1 . . Cl
Cl2 0.14177(5) 0.52405(5) -0.14652(4) 0.02600(10) Uani d . 1 . . Cl
O1 0.47889(15) -0.04614(14) 0.32349(11) 0.0250(2) Uani d . 1 . . O
O2 0.25961(15) -0.11069(13) 0.12540(11) 0.0236(2) Uani d . 1 . . O
O3 0.48113(13) 0.16079(12) 0.19492(10) 0.0174(2) Uani d . 1 . . O
C1 -0.1690(2) 0.3051(2) 0.51223(18) 0.0267(3) Uani d . 1 . . C
C2 -0.03703(19) 0.23010(17) 0.44474(15) 0.0193(3) Uani d . 1 . . C
C3 0.1225(2) 0.21731(19) 0.51221(14) 0.0205(3) Uani d . 1 . . C
C4 0.2440(2) 0.14659(18) 0.45074(14) 0.0194(3) Uani d . 1 . . C
C5 0.20369(18) 0.08855(17) 0.31954(13) 0.0162(3) Uani d . 1 . . C
C6 0.04635(19) 0.10076(18) 0.24933(14) 0.0184(3) Uani d . 1 . . C
C7 -0.07293(19) 0.17108(18) 0.31323(15) 0.0198(3) Uani d . 1 . . C
C8 0.39860(18) 0.24500(17) 0.11238(13) 0.0157(3) Uani d . 1 . . C
C9 0.37926(18) 0.40343(17) 0.16049(13) 0.0165(3) Uani d . 1 . . C
C10 0.30044(18) 0.49065(17) 0.08087(14) 0.0183(3) Uani d . 1 . . C
C11 0.24333(19) 0.41690(18) -0.04656(14) 0.0187(3) Uani d . 1 . . C
C12 0.2659(2) 0.26087(18) -0.09650(14) 0.0206(3) Uani d . 1 . . C
C13 0.34456(19) 0.17467(18) -0.01564(14) 0.0185(3) Uani d . 1 . . C
H1A -0.202(4) 0.387(4) 0.472(3) 0.069(9) Uiso d . 1 . . H
H1B -0.273(3) 0.224(3) 0.519(2) 0.048(7) Uiso d . 1 . . H
H1C -0.126(4) 0.354(4) 0.595(3) 0.066(8) Uiso d . 1 . . H
H3 0.152(3) 0.256(3) 0.602(2) 0.032(5) Uiso d . 1 . . H
H4 0.350(3) 0.138(3) 0.499(2) 0.032(5) Uiso d . 1 . . H
H6 0.022(2) 0.063(2) 0.1578(18) 0.017(4) Uiso d . 1 . . H
H7 -0.180(3) 0.177(3) 0.268(2) 0.035(5) Uiso d . 1 . . H
H10 0.286(3) 0.599(2) 0.1125(18) 0.026(5) Uiso d . 1 . . H
H12 0.231(3) 0.214(3) -0.185(2) 0.029(5) Uiso d . 1 . . H
H13 0.356(2) 0.064(2) -0.0455(18) 0.021(4) Uiso d . 1 . . H

loop_
_atom_site_aniso_label
_atom_site_aniso_U_11
_atom_site_aniso_U_22
_atom_site_aniso_U_33
_atom_site_aniso_U_12
_atom_site_aniso_U_13
_atom_site_aniso_U_23
S 0.01871(17) 0.01458(16) 0.02211(18) 0.00756(13) 0.00526(13) 0.00569(13)
Cl1 0.0303(2) 0.02017(18) 0.02093(18) 0.00586(14) 0.00299(14) -0.00047(13)
Cl2 0.02321(19) 0.0284(2) 0.0309(2) 0.01036(15) 0.00224(14) 0.01456(15)
O1 0.0249(5) 0.0269(6) 0.0314(6) 0.0153(5) 0.0077(5) 0.0142(5)
O2 0.0281(6) 0.0143(5) 0.0279(6) 0.0052(4) 0.0072(4) 0.0007(4)
O3 0.0155(4) 0.0170(5) 0.0219(5) 0.0060(4) 0.0036(4) 0.0068(4)
C1 0.0238(8) 0.0249(8) 0.0340(9) 0.0093(6) 0.0108(7) 0.0042(7)
C2 0.0177(7) 0.0152(6) 0.0265(7) 0.0040(5) 0.0072(5) 0.0060(5)
C3 0.0220(7) 0.0214(7) 0.0180(7) 0.0048(6) 0.0037(5) 0.0037(5)
C4 0.0176(7) 0.0212(7) 0.0208(7) 0.0059(5) 0.0011(5) 0.0074(5)
C5 0.0158(6) 0.0141(6) 0.0201(7) 0.0046(5) 0.0043(5) 0.0045(5)
C6 0.0174(6) 0.0182(6) 0.0189(7) 0.0029(5) 0.0015(5) 0.0046(5)
C7 0.0146(6) 0.0208(7) 0.0252(7) 0.0050(5) 0.0016(5) 0.0076(6)
C8 0.0134(6) 0.0148(6) 0.0206(7) 0.0048(5) 0.0041(5) 0.0056(5)
C9 0.0153(6) 0.0158(6) 0.0181(6) 0.0029(5) 0.0049(5) 0.0016(5)
C10 0.0161(6) 0.0141(6) 0.0265(7) 0.0047(5) 0.0071(5) 0.0049(5)
C11 0.0144(6) 0.0190(6) 0.0250(7) 0.0048(5) 0.0035(5) 0.0093(6)
C12 0.0217(7) 0.0203(7) 0.0186(7) 0.0032(6) 0.0023(5) 0.0038(6)
C13 0.0199(7) 0.0151(6) 0.0214(7) 0.0051(5) 0.0056(5) 0.0029(5)

loop_
_atom_type_symbol
_atom_type_description
_atom_type_scat_dispersion_real
_atom_type_scat_dispersion_imag
_atom_type_scat_source
C C 0.0033 0.0016 'International Tables Vol C Tables 4.2.6.8 and 6.1.1.4'
H H 0.0000 0.0000 'International Tables Vol C Tables 4.2.6.8 and 6.1.1.4'
O O 0.0106 0.0060 'International Tables Vol C Tables 4.2.6.8 and 6.1.1.4'
S S 0.1246 0.1234 'International Tables Vol C Tables 4.2.6.8 and 6.1.1.4'
Cl Cl 0.1484 0.1585 'International Tables Vol C Tables 4.2.6.8 and 6.1.1.4'

loop_
_geom_angle_atom_site_label_1
_geom_angle_atom_site_label_2
_geom_angle_atom_site_label_3
_geom_angle
_geom_angle_publ_flag
O1 S O2 120.41(7) y
O1 S O3 102.48(6) y
O2 S O3 108.04(6) y
O1 S C5 111.35(7) y
O2 S C5 109.13(7) y
O3 S C5 103.91(6) y
C8 O3 S 117.63(8) y
C2 C1 H1A 111.5(18) ?
C2 C1 H1B 112.2(15) ?
H1A C1 H1B 110(2) ?
C2 C1 H1C 113.6(18) ?
H1A C1 H1C 106(2) ?
H1B C1 H1C 103(2) ?
C7 C2 C3 118.77(13) ?
C7 C2 C1 120.25(14) ?
C3 C2 C1 120.97(14) ?
C4 C3 C2 121.27(14) ?
C4 C3 H3 117.4(13) ?
C2 C3 H3 121.3(13) ?
C3 C4 C5 118.46(13) ?
C3 C4 H4 119.4(13) ?
C5 C4 H4 122.2(13) ?
C4 C5 C6 121.66(13) ?
C4 C5 S 119.87(11) ?
C6 C5 S 118.45(11) ?
C7 C6 C5 118.66(13) ?
C7 C6 H6 120.8(11) ?
C5 C6 H6 120.5(11) ?
C6 C7 C2 121.18(13) ?
C6 C7 H7 119.6(14) ?
C2 C7 H7 119.2(14) ?
C13 C8 C9 120.71(13) ?
C13 C8 O3 120.44(12) ?
C9 C8 O3 118.80(12) ?
C10 C9 C8 120.13(13) ?
C10 C9 Cl1 119.45(11) ?
C8 C9 Cl1 120.41(11) ?
C9 C10 C11 118.45(13) ?
C9 C10 H10 120.9(12) ?
C11 C10 H10 120.6(12) ?
C10 C11 C12 122.01(13) ?
C10 C11 Cl2 118.77(11) ?
C12 C11 Cl2 119.22(12) ?
C13 C12 C11 118.94(14) ?
C13 C12 H12 119.9(12) ?
C11 C12 H12 121.1(12) ?
C8 C13 C12 119.73(13) ?
C8 C13 H13 118.9(11) ?
C12 C13 H13 121.3(11) ?

loop_
_geom_bond_atom_site_label_1
_geom_bond_atom_site_label_2
_geom_bond_site_symmetry_2
_geom_bond_distance
_geom_bond_publ_flag
S O1 . 1.4242(11) y
S O2 . 1.4262(11) y
S O3 . 1.6174(10) y
S C5 . 1.7458(14) y
Cl1 C9 . 1.7239(14) y
Cl2 C11 . 1.7350(15) y
O3 C8 . 1.4021(16) y
C1 C2 . 1.504(2) y
C1 H1A . 0.93(3) ?
C1 H1B . 0.94(3) ?
C1 H1C . 0.91(3) ?
C2 C7 . 1.392(2) ?
C2 C3 . 1.396(2) ?
C3 C4 . 1.388(2) ?
C3 H3 . 0.95(2) ?
C4 C5 . 1.389(2) ?
C4 H4 . 0.95(2) ?
C5 C6 . 1.3932(19) ?
C6 C7 . 1.385(2) ?
C6 H6 . 0.965(18) ?
C7 H7 . 0.93(2) ?
C8 C13 . 1.382(2) ?
C8 C9 . 1.3922(19) ?
C9 C10 . 1.385(2) ?
C10 C11 . 1.385(2) ?
C10 H10 . 0.95(2) ?
C11 C12 . 1.388(2) ?
C12 C13 . 1.387(2) ?
C12 H12 . 0.95(2) ?
C13 H13 . 0.959(19) ?

loop_
_geom_hbond_atom_site_label_D
_geom_hbond_atom_site_label_H
_geom_hbond_atom_site_label_A
_geom_hbond_site_symmetry_A
_geom_hbond_distance_DH
_geom_hbond_distance_HA
_geom_hbond_distance_DA
_geom_hbond_angle_DHA
_geom_hbond_publ_flag
C13 H13 O3 2_655 0.959(19) 2.871(19) 3.7361(18) 150.5(14) y
C10 H10 O2 1_565 0.95(2) 2.47(2) 3.3876(18) 162.0(16) y
C7 H7 O3 1_455 0.93(2) 2.62(2) 3.5211(18) 163.8(18) y
C7 H7 O1 1_455 0.93(2) 3.04(2) 3.5505(19) 116.3(16) y
C7 H7 Cl2 2_565 0.93(2) 2.97(2) 3.4404(15) 112.9(16) y
C4 H4 O1 2_656 0.95(2) 2.52(2) 3.3907(18) 153.6(17) y
C1 H1B O1 2_556 0.94(3) 2.81(3) 3.644(2) 147.7(19) y
C1 H1B O1 1_455 0.94(3) 2.97(3) 3.668(2) 131.7(18) y
C4 H4 O1 . 0.95(2) 2.66(2) 2.9874(19) 100.7(14) y
C6 H6 O2 . 0.965(18) 2.605(18) 2.9436(18) 100.9(12) y
C13 H13 O2 . 0.959(19) 2.583(19) 3.0093(18) 107.2(13) y
C6 H6 Cg2 . 0.97(2) 3.388 3.778 106.6 y

loop_
_geom_torsion_atom_site_label_1
_geom_torsion_atom_site_label_2
_geom_torsion_atom_site_label_3
_geom_torsion_atom_site_label_4
_geom_torsion
_geom_torsion_publ_flag
O1 S O3 C8 -177.68(10) ?
O2 S O3 C8 54.19(11) ?
C5 S O3 C8 -61.64(11) y
C7 C2 C3 C4 -0.3(2) ?
C1 C2 C3 C4 179.30(14) ?
C2 C3 C4 C5 0.2(2) ?
C3 C4 C5 C6 0.4(2) ?
C3 C4 C5 S 178.64(11) ?
O1 S C5 C4 18.90(14) ?
O2 S C5 C4 154.21(11) ?
O3 S C5 C4 -90.73(12) ?
O1 S C5 C6 -162.80(11) ?
O2 S C5 C6 -27.49(13) ?
O3 S C5 C6 87.57(12) ?
C4 C5 C6 C7 -0.7(2) ?
S C5 C6 C7 -179.01(11) ?
C5 C6 C7 C2 0.6(2) ?
C3 C2 C7 C6 0.0(2) ?
C1 C2 C7 C6 -179.66(14) ?
S O3 C8 C13 -74.50(15) ?
S O3 C8 C9 108.25(12) ?
C13 C8 C9 C10 1.9(2) ?
O3 C8 C9 C10 179.14(12) ?
C13 C8 C9 Cl1 -176.87(11) ?
O3 C8 C9 Cl1 0.37(18) ?
C8 C9 C10 C11 -0.4(2) ?
Cl1 C9 C10 C11 178.35(10) ?
C9 C10 C11 C12 -1.2(2) ?
C9 C10 C11 Cl2 179.16(10) ?
C10 C11 C12 C13 1.4(2) ?
Cl2 C11 C12 C13 -178.96(11) ?
C9 C8 C13 C12 -1.7(2) ?
O3 C8 C13 C12 -178.89(12) ?
C11 C12 C13 C8 0.0(2) ?

loop_
_cod_related_entry_id
_cod_related_entry_database
_cod_related_entry_code
1 ChemSpider 191535
